data_2008847
loop_
_publ_author_name
'Xiao-Feng Chen'
'Xu-Hui Zhu'
'Jagadese J. Vittal'
'Xiao-Zeng You'

_publ_section_title
;
 5-[(2-Ethoxyphenyl)diazenyl]quinolin-8-ol
;
_journal_issue 8
_journal_name_full 'Acta Crystallographica Section C'
_journal_page_first IUC9900095
_journal_paper_doi 10.1107/S0108270199098947
_journal_volume 55
_journal_year 1999
_chemical_formula_sum 'C17 H15 N3 O2'
_chemical_formula_weight 293.32
_chemical_name_systematic
;
 ?
;
_space_group_IT_number 61
_symmetry_cell_setting orthorhombic
_symmetry_space_group_name_Hall '-P 2ac 2ab'
_symmetry_space_group_name_H-M 'P b c a'
_audit_creation_method SHELXL-97
_cell_angle_alpha 90.00
_cell_angle_beta 90.00
_cell_angle_gamma 90.00
_cell_formula_units_Z 8
_cell_length_a 15.69770(10)
_cell_length_b 8.73280(10)
_cell_length_c 21.2064(5)
_cell_measurement_reflns_used 4827
_cell_measurement_temperature 293(2)
_cell_measurement_theta_max 25.0
_cell_measurement_theta_min 2.6
_cell_volume 2907.08(8)
_computing_cell_refinement SMART
_computing_data_collection 'SMART (Bruker, 1997)'
_computing_data_reduction 'SHELXTL (Sheldrick, 1997a)'
_computing_molecular_graphics SHELXTL
_computing_publication_material SHELXTL
_computing_structure_refinement 'SHELXL97 (Sheldrick, 1997c)'
_computing_structure_solution 'SHELXS97 (Sheldrick, 1997b)'
_diffrn_ambient_temperature 293(2)
_diffrn_measured_fraction_theta_full 0.997
_diffrn_measured_fraction_theta_max 0.997
_diffrn_measurement_device_type 'CCD area detector'
_diffrn_measurement_method '\f and \q'
_diffrn_radiation_monochromator graphite
_diffrn_radiation_source 'fine-focus sealed tube'
_diffrn_radiation_type MoK\a
_diffrn_radiation_wavelength 0.71073
_diffrn_reflns_av_R_equivalents 0.046
_diffrn_reflns_av_sigmaI/netI 0.0299
_diffrn_reflns_limit_h_max 18
_diffrn_reflns_limit_h_min -18
_diffrn_reflns_limit_k_max 10
_diffrn_reflns_limit_k_min -9
_diffrn_reflns_limit_l_max 25
_diffrn_reflns_limit_l_min -20
_diffrn_reflns_number 12831
_diffrn_reflns_theta_full 25.00
_diffrn_reflns_theta_max 25.0
_diffrn_reflns_theta_min 2.6
_exptl_absorpt_coefficient_mu 0.090
_exptl_absorpt_correction_type none
_exptl_crystal_colour orange
_exptl_crystal_density_diffrn 1.340
_exptl_crystal_density_method 'not measured'
_exptl_crystal_description plates
_exptl_crystal_F_000 1232
_exptl_crystal_size_max 0.28
_exptl_crystal_size_mid 0.23
_exptl_crystal_size_min 0.10
_refine_diff_density_max 0.152
_refine_diff_density_min -0.149
_refine_ls_extinction_coef 0.0024(5)
_refine_ls_extinction_method SHELXL97
_refine_ls_goodness_of_fit_ref 1.225
_refine_ls_hydrogen_treatment mixed
_refine_ls_matrix_type full
_refine_ls_number_parameters 205
_refine_ls_number_reflns 2557
_refine_ls_number_restraints 0
_refine_ls_restrained_S_all 1.225
_refine_ls_R_factor_all 0.092
_refine_ls_R_factor_gt 0.068
_refine_ls_shift/su_max 0.002
_refine_ls_shift/su_mean 0.000
_refine_ls_structure_factor_coef Fsqd
_refine_ls_weighting_details 'calc w = 1/[\s^2^(Fo^2^)+(0.0373P)^2^+1.4241P] where P = (Fo^2^+2Fc^2^)/3'
_refine_ls_weighting_scheme calc
_refine_ls_wR_factor_ref 0.136
_reflns_number_gt 1992
_reflns_number_total 2557
_reflns_threshold_expression I>2\s(I)
_cod_data_source_file qb0104.cif
_cod_data_source_block yxz28
_cod_depositor_comments
;
The following automatic conversions were performed:
'_symmetry_cell_setting' value 'Orthorhombic' changed to 'orthorhombic'
according to '/home/saulius/struct/CIF-dictionaries/cif_core.dic'
dictionary named 'cif_core.dic' version 2.4.1 from 2010-06-29.

Automatic conversion script
Id: cif_fix_enum 1527 2010-12-29 10:47:43Z saulius 

The following automatic conversions were performed:

'_symmetry_cell_setting' value 'Orthorhombic' changed to
'orthorhombic' according to
/home/saulius/struct/CIF-dictionaries/cif_core.dic dictionary named
'cif_core.dic' version 2.4.1 from 2010-06-29.

Automatic conversion script
Id: cif_fix_values 1715 2011-07-08 13:25:40Z adriana 
;
_cod_database_code 2008847
_cod_database_fobs_code 2008847

loop_
_symmetry_equiv_pos_as_xyz
'x, y, z'
'-x+1/2, -y, z+1/2'
'-x, y+1/2, -z+1/2'
'x+1/2, -y+1/2, -z'
'-x, -y, -z'
'x-1/2, y, -z-1/2'
'x, -y-1/2, z-1/2'
'-x-1/2, y-1/2, z'

loop_
_atom_site_label
_atom_site_fract_x
_atom_site_fract_y
_atom_site_fract_z
_atom_site_U_iso_or_equiv
_atom_site_adp_type
_atom_site_calc_flag
_atom_site_refinement_flags
_atom_site_occupancy
_atom_site_disorder_assembly
_atom_site_disorder_group
_atom_site_type_symbol
O1 0.40334(11) 0.6273(2) 0.45749(11) 0.0581(5) Uani d . 1 . . O
H1 0.436(2) 0.562(4) 0.4771(16) 0.099(13) Uiso d . 1 . . H
O2 0.43162(13) 1.4692(2) 0.30354(11) 0.0771(7) Uani d . 1 . . O
N1 0.57027(12) 0.6683(2) 0.49193(9) 0.0428(5) Uani d . 1 . . N
N2 0.56917(14) 1.1666(2) 0.38903(10) 0.0492(6) Uani d . 1 . . N
N3 0.52266(14) 1.2648(2) 0.36356(10) 0.0505(6) Uani d . 1 . . N
C1 0.57163(15) 0.9194(3) 0.44039(11) 0.0392(6) Uani d . 1 . . C
C2 0.65676(15) 0.9377(3) 0.45959(12) 0.0477(6) Uani d . 1 . . C
H2 0.6862 1.0266 0.4492 0.057 Uiso calc R 1 . . H
C3 0.69602(16) 0.8257(3) 0.49321(13) 0.0536(7) Uani d . 1 . . C
H3 0.7524 0.8369 0.5060 0.064 Uiso calc R 1 . . H
C4 0.65028(16) 0.6933(3) 0.50834(13) 0.0517(7) Uani d . 1 . . C
H4 0.6780 0.6178 0.5315 0.062 Uiso calc R 1 . . H
C5 0.53107(14) 0.7808(3) 0.45810(11) 0.0384(6) Uani d . 1 . . C
C6 0.44443(15) 0.7571(3) 0.44134(12) 0.0441(6) Uani d . 1 . . C
C7 0.40156(16) 0.8659(3) 0.40801(13) 0.0511(7) Uani d . 1 . . C
H7 0.3449 0.8495 0.3972 0.061 Uiso calc R 1 . . H
C8 0.44141(16) 1.0014(3) 0.38988(12) 0.0493(7) Uani d . 1 . . C
H8 0.4110 1.0737 0.3669 0.059 Uiso calc R 1 . . H
C9 0.52484(15) 1.0300(3) 0.40544(11) 0.0425(6) Uani d . 1 . . C
C10 0.56426(17) 1.4021(3) 0.34592(12) 0.0459(6) Uani d . 1 . . C
C11 0.64858(18) 1.4368(3) 0.35909(13) 0.0561(7) Uani d . 1 . . C
H11 0.6823 1.3657 0.3802 0.067 Uiso calc R 1 . . H
C12 0.68306(19) 1.5750(3) 0.34140(14) 0.0645(8) Uani d . 1 . . C
H12 0.7394 1.5981 0.3511 0.077 Uiso calc R 1 . . H
C13 0.6334(2) 1.6790(3) 0.30910(14) 0.0655(8) Uani d . 1 . . C
H13 0.6568 1.7722 0.2969 0.079 Uiso calc R 1 . . H
C14 0.55003(19) 1.6472(3) 0.29465(13) 0.0593(8) Uani d . 1 . . C
H14 0.5177 1.7177 0.2721 0.071 Uiso calc R 1 . . H
C15 0.51418(17) 1.5096(3) 0.31382(13) 0.0523(7) Uani d . 1 . . C
C16 0.37086(19) 1.5810(4) 0.28516(15) 0.0690(9) Uani d . 1 . . C
H16A 0.3686 1.5887 0.2396 0.083 Uiso calc R 1 . . H
H16B 0.3863 1.6804 0.3021 0.083 Uiso calc R 1 . . H
C17 0.2865(2) 1.5319(4) 0.31044(17) 0.0842(10) Uani d . 1 . . C
H17A 0.2437 1.6045 0.2981 0.126 Uiso calc R 1 . . H
H17B 0.2891 1.5268 0.3556 0.126 Uiso calc R 1 . . H
H17C 0.2723 1.4328 0.2939 0.126 Uiso calc R 1 . . H

loop_
_atom_site_aniso_label
_atom_site_aniso_U_11
_atom_site_aniso_U_22
_atom_site_aniso_U_33
_atom_site_aniso_U_12
_atom_site_aniso_U_13
_atom_site_aniso_U_23
O1 0.0400(10) 0.0465(11) 0.0878(15) -0.0054(9) -0.0064(10) 0.0152(10)
O2 0.0698(14) 0.0460(11) 0.1154(18) 0.0013(10) -0.0282(13) 0.0125(12)
N1 0.0378(11) 0.0378(11) 0.0530(12) 0.0007(9) 0.0003(10) 0.0034(10)
N2 0.0518(13) 0.0417(12) 0.0540(13) 0.0028(11) 0.0011(11) 0.0058(10)
N3 0.0568(13) 0.0400(12) 0.0546(13) 0.0001(11) -0.0022(11) 0.0036(10)
C1 0.0410(13) 0.0357(13) 0.0409(13) -0.0012(11) 0.0037(11) -0.0010(10)
C2 0.0401(14) 0.0422(14) 0.0610(17) -0.0074(11) 0.0009(13) 0.0018(13)
C3 0.0401(14) 0.0452(15) 0.0755(19) -0.0016(13) -0.0073(14) 0.0062(14)
C4 0.0418(15) 0.0436(15) 0.0697(19) 0.0036(12) -0.0069(13) 0.0081(13)
C5 0.0370(13) 0.0373(13) 0.0410(13) 0.0029(10) 0.0031(11) -0.0025(11)
C6 0.0387(13) 0.0396(14) 0.0541(16) -0.0021(12) 0.0021(12) 0.0014(12)
C7 0.0377(14) 0.0510(16) 0.0647(17) -0.0001(12) -0.0092(13) 0.0028(14)
C8 0.0488(16) 0.0433(15) 0.0558(17) 0.0040(12) -0.0053(12) 0.0062(12)
C9 0.0466(14) 0.0365(13) 0.0445(14) 0.0003(11) 0.0015(12) 0.0014(11)
C10 0.0548(16) 0.0391(14) 0.0438(14) 0.0001(12) 0.0029(12) 0.0026(12)
C11 0.0581(18) 0.0487(16) 0.0614(18) 0.0011(13) 0.0006(14) 0.0095(14)
C12 0.0595(18) 0.0590(18) 0.075(2) -0.0115(15) 0.0033(16) 0.0093(16)
C13 0.081(2) 0.0489(16) 0.0662(19) -0.0091(16) 0.0141(17) 0.0109(15)
C14 0.074(2) 0.0444(16) 0.0591(18) 0.0038(14) -0.0009(15) 0.0109(13)
C15 0.0622(18) 0.0428(15) 0.0519(16) 0.0001(13) -0.0034(14) -0.0021(12)
C16 0.076(2) 0.0610(18) 0.070(2) 0.0109(17) -0.0143(17) 0.0076(16)
C17 0.076(2) 0.096(3) 0.081(2) 0.010(2) -0.0014(19) 0.009(2)

loop_
_atom_type_symbol
_atom_type_description
_atom_type_scat_dispersion_real
_atom_type_scat_dispersion_imag
_atom_type_scat_source
C C 0.0033 0.0016 'International Tables Vol C Tables 4.2.6.8 and 6.1.1.4'
H H 0.0000 0.0000 'International Tables Vol C Tables 4.2.6.8 and 6.1.1.4'
N N 0.0061 0.0033 'International Tables Vol C Tables 4.2.6.8 and 6.1.1.4'
O O 0.0106 0.0060 'International Tables Vol C Tables 4.2.6.8 and 6.1.1.4'

loop_
_geom_angle_atom_site_label_1
_geom_angle_atom_site_label_2
_geom_angle_atom_site_label_3
_geom_angle
_geom_angle_publ_flag
C15 O2 C16 120.3(2) n
C4 N1 C5 116.6(2) n
N3 N2 C9 113.3(2) y
N2 N3 C10 115.2(2) y
C2 C1 C5 116.5(2) n
C2 C1 C9 124.4(2) n
C5 C1 C9 119.1(2) n
C3 C2 C1 120.1(2) n
C2 C3 C4 118.9(2) n
N1 C4 C3 124.3(2) n
N1 C5 C1 123.5(2) n
N1 C5 C6 117.3(2) n
C1 C5 C6 119.2(2) n
O1 C6 C7 118.8(2) n
O1 C6 C5 121.1(2) n
C7 C6 C5 120.1(2) n
C6 C7 C8 120.9(2) n
C9 C8 C7 121.1(2) n
C8 C9 C1 119.7(2) n
C8 C9 N2 124.0(2) n
C1 C9 N2 116.3(2) n
C11 C10 C15 119.2(2) n
C11 C10 N3 124.9(2) n
C15 C10 N3 115.9(2) n
C12 C11 C10 120.8(3) n
C11 C12 C13 119.4(3) n
C14 C13 C12 121.1(3) n
C13 C14 C15 119.7(3) n
O2 C15 C14 124.3(3) n
O2 C15 C10 116.0(2) n
C14 C15 C10 119.7(3) n
O2 C16 C17 107.5(3) n

loop_
_geom_bond_atom_site_label_1
_geom_bond_atom_site_label_2
_geom_bond_site_symmetry_2
_geom_bond_distance
_geom_bond_publ_flag
O1 C6 . 1.348(3) y
O2 C15 . 1.361(3) n
O2 C16 . 1.419(3) n
N1 C4 . 1.321(3) y
N1 C5 . 1.363(3) y
N2 N3 . 1.249(3) y
N2 C9 . 1.425(3) y
N3 C10 . 1.416(3) y
C1 C2 . 1.406(3) n
C1 C5 . 1.419(3) n
C1 C9 . 1.421(3) n
C2 C3 . 1.358(3) n
C3 C4 . 1.399(3) n
C5 C6 . 1.421(3) n
C6 C7 . 1.362(3) n
C7 C8 . 1.392(3) n
C8 C9 . 1.373(3) n
C10 C11 . 1.386(4) n
C10 C15 . 1.401(3) n
C11 C12 . 1.375(4) n
C12 C13 . 1.379(4) n
C13 C14 . 1.372(4) n
C14 C15 . 1.388(4) n
C16 C17 . 1.492(4) n

loop_
_geom_torsion_atom_site_label_1
_geom_torsion_atom_site_label_2
_geom_torsion_atom_site_label_3
_geom_torsion_atom_site_label_4
_geom_torsion
_geom_torsion_publ_flag
C9 N2 N3 C10 -179.5(2) n
C5 C1 C2 C3 0.1(4) n
C9 C1 C2 C3 179.6(2) n
C1 C2 C3 C4 -0.2(4) n
C5 N1 C4 C3 -0.1(4) n
C2 C3 C4 N1 0.2(4) n
C4 N1 C5 C1 0.0(3) n
C4 N1 C5 C6 -178.6(2) n
C2 C1 C5 N1 0.0(3) n
C9 C1 C5 N1 -179.6(2) n
C2 C1 C5 C6 178.6(2) n
C9 C1 C5 C6 -1.0(3) n
N1 C5 C6 O1 -1.0(4) n
C1 C5 C6 O1 -179.7(2) n
N1 C5 C6 C7 179.4(2) n
C1 C5 C6 C7 0.8(4) n
O1 C6 C7 C8 -179.6(2) n
C5 C6 C7 C8 0.0(4) n
C6 C7 C8 C9 -0.5(4) n
C7 C8 C9 C1 0.3(4) n
C7 C8 C9 N2 -179.3(2) n
C2 C1 C9 C8 -179.0(2) n
C5 C1 C9 C8 0.5(3) n
C2 C1 C9 N2 0.5(4) n
C5 C1 C9 N2 -179.9(2) n
N3 N2 C9 C8 5.8(4) n
N3 N2 C9 C1 -173.8(2) n
N2 N3 C10 C11 -5.0(4) n
N2 N3 C10 C15 176.2(2) n
C15 C10 C11 C12 0.4(4) n
N3 C10 C11 C12 -178.4(3) n
C10 C11 C12 C13 -1.2(4) n
C11 C12 C13 C14 0.4(5) n
C12 C13 C14 C15 1.3(5) n
C16 O2 C15 C14 -14.9(4) n
C16 O2 C15 C10 165.2(3) n
C13 C14 C15 O2 178.0(3) n
C13 C14 C15 C10 -2.2(4) n
C11 C10 C15 O2 -178.8(2) n
N3 C10 C15 O2 0.1(3) n
C11 C10 C15 C14 1.3(4) n
N3 C10 C15 C14 -179.8(2) n
C15 O2 C16 C17 -149.7(3) n

loop_
_cod_related_entry_id
_cod_related_entry_database
_cod_related_entry_code
1 ChemSpider 21182900
